data_7246097
loop_
_publ_author_name
'Rekha Rout, Smruti'
'Kenguva, Gowtham'
'Giri, Lopamudra'
'Dandela, Rambabu'

_publ_section_title
;
 Novel salts of the antiemetic drug domperidone: synthesis,
 characterization and physicochemical property investigation
;
_journal_issue 4
_journal_name_full CrystEngComm
_journal_page_first 513
_journal_page_last 524
_journal_paper_doi 10.1039/D2CE00902A
_journal_volume 25
_journal_year 2023
_chemical_formula_sum 'C24 H28 Cl N5 O5'
_chemical_formula_weight 501.96
_space_group_crystal_system triclinic
_space_group_IT_number 2
_space_group_name_Hall '-P 1'
_space_group_name_H-M_alt 'P -1'
_atom_sites_solution_hydrogens mixed
_audit_creation_method SHELXL-2018/3
_audit_update_record
;
2022-06-30 deposited with the CCDC.	2022-12-12 downloaded from the CCDC.
;
_cell_angle_alpha 103.39(2)
_cell_angle_beta 108.85(2)
_cell_angle_gamma 106.42(2)
_cell_formula_units_Z 2
_cell_length_a 10.400(1)
_cell_length_b 11.282(1)
_cell_length_c 11.611(1)
_cell_measurement_reflns_used 32435
_cell_measurement_temperature 293(2)
_cell_measurement_theta_max 26.372
_cell_measurement_theta_min 2.246
_cell_volume 1155.8(4)
_computing_cell_refinement 'APEX3 (Bruker, 2016)'
_computing_data_collection 'APEX3 (Bruker, 2016)'
_computing_data_reduction 'SAINT (Bruker, 2016)'
_computing_structure_refinement 'SHELXL-2018/3 (Sheldrick, 2018)'
_computing_structure_solution 'SHELXT 2014/5 (Sheldrick, 2014)'
_diffrn_ambient_temperature 293(2)
_diffrn_detector 'PHOTON II CPAD'
_diffrn_measured_fraction_theta_full 0.999
_diffrn_measured_fraction_theta_max 0.999
_diffrn_measurement_device_type 'Bruker D8 VENTURE Kappa'
_diffrn_measurement_method '\w scans'
_diffrn_radiation_type MoK\a
_diffrn_radiation_wavelength 0.71073
_diffrn_reflns_av_R_equivalents 0.0579
_diffrn_reflns_av_unetI/netI 0.0332
_diffrn_reflns_Laue_measured_fraction_full 0.999
_diffrn_reflns_Laue_measured_fraction_max 0.999
_diffrn_reflns_limit_h_max 12
_diffrn_reflns_limit_h_min -12
_diffrn_reflns_limit_k_max 14
_diffrn_reflns_limit_k_min -14
_diffrn_reflns_limit_l_max 14
_diffrn_reflns_limit_l_min -14
_diffrn_reflns_number 32435
_diffrn_reflns_point_group_measured_fraction_full 0.999
_diffrn_reflns_point_group_measured_fraction_max 0.999
_diffrn_reflns_theta_full 25.242
_diffrn_reflns_theta_max 26.372
_diffrn_reflns_theta_min 2.246
_diffrn_source 'micro-focus sealed X-ray tube'
_exptl_absorpt_coefficient_mu 0.213
_exptl_absorpt_correction_T_max 0.979
_exptl_absorpt_correction_T_min 0.970
_exptl_absorpt_correction_type multi-scan
_exptl_absorpt_process_details 'SADABS, (Sheldrick, 1996)'
_exptl_crystal_colour colourless
_exptl_crystal_density_diffrn 1.442
_exptl_crystal_description needle
_exptl_crystal_F_000 528
_exptl_crystal_size_max 0.210
_exptl_crystal_size_mid 0.120
_exptl_crystal_size_min 0.100
_refine_diff_density_max 0.981
_refine_diff_density_min -1.032
_refine_diff_density_rms 0.076
_refine_ls_extinction_method none
_refine_ls_goodness_of_fit_ref 1.031
_refine_ls_hydrogen_treatment mixed
_refine_ls_matrix_type full
_refine_ls_number_parameters 316
_refine_ls_number_reflns 4713
_refine_ls_number_restraints 0
_refine_ls_restrained_S_all 1.031
_refine_ls_R_factor_all 0.0854
_refine_ls_R_factor_gt 0.0686
_refine_ls_shift/su_max 0.000
_refine_ls_shift/su_mean 0.000
_refine_ls_structure_factor_coef Fsqd
_refine_ls_weighting_details 'w=1/[\s^2^(Fo^2^)+(0.0731P)^2^+2.6571P] where P=(Fo^2^+2Fc^2^)/3'
_refine_ls_weighting_scheme calc
_refine_ls_wR_factor_gt 0.1676
_refine_ls_wR_factor_ref 0.1808
_reflns_Friedel_coverage 0.000
_reflns_number_gt 3766
_reflns_number_total 4713
_reflns_threshold_expression 'I > 2\s(I)'
_cod_data_source_file d2ce00902a2.cif
_cod_data_source_block shelx_CCDC1
_cod_depositor_comments 'Adding full bibliography for 7246090--7246098.cif.'
_cod_original_cell_volume 1155.7(1)
_cod_database_code 7246097
_shelx_shelxl_version_number 2018/3
_shelx_space_group_comment
;
The symmetry employed for this shelxl refinement is uniquely defined
by the following loop, which should always be used as a source of
symmetry information in preference to the above space-group names.
They are only intended as comments.
;
_shelx_estimated_absorpt_t_min 0.942
_shelx_estimated_absorpt_t_max 0.963

loop_
_space_group_symop_operation_xyz
'x, y, z'
'-x, -y, -z'

loop_
_atom_site_label
_atom_site_type_symbol
_atom_site_fract_x
_atom_site_fract_y
_atom_site_fract_z
_atom_site_U_iso_or_equiv
_atom_site_adp_type
_atom_site_occupancy
_atom_site_site_symmetry_order
_atom_site_calc_flag
_atom_site_refinement_flags_posn
_atom_site_refinement_flags_adp
_atom_site_refinement_flags_occupancy
_atom_site_disorder_assembly
_atom_site_disorder_group
Cl1 Cl 0.94032(12) 0.62153(10) 0.42515(9) 0.0521(3) Uani 1 1 d . . . . .
O1 O 0.2170(3) 0.5681(3) -0.0200(2) 0.0404(6) Uani 1 1 d . . . . .
O2 O -0.6919(2) 0.1043(2) 0.15775(19) 0.0236(5) Uani 1 1 d . . . . .
O3 O -0.1490(3) -0.0509(3) 0.2630(2) 0.0443(7) Uani 1 1 d . . . . .
O4 O 0.0660(3) 0.1089(3) 0.3087(2) 0.0485(8) Uani 1 1 d . . . . .
N2 N 0.4672(3) 0.6169(2) 0.0878(2) 0.0232(5) Uani 1 1 d . . . . .
H2A H 0.501949 0.668747 0.051755 0.028 Uiso 1 1 calc R U . . .
N1 N 0.3121(3) 0.4794(3) 0.1338(3) 0.0384(7) Uani 1 1 d . . . . .
N3 N -0.0822(3) 0.2375(3) 0.1439(3) 0.0408(5) Uani 1 1 d . . . . .
H3A H -0.030396 0.193462 0.194273 0.049 Uiso 1 1 calc R U . . .
N4 N -0.4694(3) 0.1249(2) 0.3113(2) 0.0215(5) Uani 1 1 d . . . . .
N5 N -0.6384(3) 0.1534(2) 0.3776(2) 0.0198(5) Uani 1 1 d . . . . .
H5A H -0.717475 0.162829 0.378205 0.024 Uiso 1 1 calc R U . . .
C1 C 0.4535(4) 0.4959(3) 0.2143(3) 0.0311(7) Uani 1 1 d . . . . .
C2 C 0.5051(5) 0.4481(3) 0.3110(3) 0.0429(10) Uani 1 1 d . . . . .
H2 H 0.440418 0.390739 0.332103 0.052 Uiso 1 1 calc R U . . .
C3 C 0.6561(5) 0.4881(3) 0.3760(3) 0.0455(10) Uani 1 1 d . . . . .
H3 H 0.694186 0.457451 0.441870 0.055 Uiso 1 1 calc R U . . .
C4 C 0.7510(4) 0.5737(3) 0.3432(3) 0.0345(8) Uani 1 1 d . . . . .
C5 C 0.7018(3) 0.6241(3) 0.2465(3) 0.0263(6) Uani 1 1 d . . . . .
H5 H 0.766520 0.681718 0.225637 0.032 Uiso 1 1 calc R U . . .
C6 C 0.5515(3) 0.5836(3) 0.1838(3) 0.0234(6) Uani 1 1 d . . . . .
C7 C 0.3214(3) 0.5563(3) 0.0581(3) 0.0294(7) Uani 1 1 d . . . . .
C8A C 0.1564(5) 0.4139(5) 0.1199(5) 0.0211(9) Uani 0.619(6) 1 d . . P . .
H8A H 0.097775 0.453632 0.069537 0.025 Uiso 1 1 calc R U . . .
C8B C 0.2031(9) 0.3757(8) 0.1506(8) 0.0211(9) Uani 0.381(6) 1 d . . P . .
C9 C 0.0939(4) 0.2718(4) 0.0395(4) 0.0408(5) Uani 1 1 d . . . . .
H9A H 0.085770 0.263671 -0.047827 0.049 Uiso 1 1 calc R U . . .
H9B H 0.161994 0.232722 0.075317 0.049 Uiso 1 1 calc R U . . .
C10 C -0.0515(4) 0.1962(4) 0.0311(4) 0.0408(5) Uani 1 1 d . . . . .
H10A H -0.125988 0.199502 -0.042917 0.049 Uiso 1 1 calc R U . . .
H10B H -0.062970 0.104531 0.012706 0.049 Uiso 1 1 calc R U . . .
C11 C -0.0005(4) 0.3674(4) 0.2374(4) 0.0481(11) Uani 1 1 d . . . . .
H11A H 0.014494 0.361931 0.322563 0.058 Uiso 1 1 calc R U . . .
H11B H -0.061251 0.418241 0.221386 0.058 Uiso 1 1 calc R U . . .
C12 C 0.1451(4) 0.4434(3) 0.2438(3) 0.0303(7) Uani 1 1 d . . . . .
H12A H 0.165881 0.537014 0.278286 0.036 Uiso 1 1 calc R U . . .
H12B H 0.220077 0.425778 0.304349 0.036 Uiso 1 1 calc R U . . .
C13 C -0.2278(3) 0.1621(3) 0.1291(3) 0.0272(7) Uani 1 1 d . . . . .
H13A H -0.238642 0.070554 0.110514 0.033 Uiso 1 1 calc R U . . .
H13B H -0.298309 0.165747 0.052617 0.033 Uiso 1 1 calc R U . . .
C14 C -0.2715(4) 0.1993(3) 0.2379(4) 0.0357(8) Uani 1 1 d . . . . .
H14A H -0.294265 0.277115 0.239501 0.043 Uiso 1 1 calc R U . . .
H14B H -0.189809 0.220892 0.320016 0.043 Uiso 1 1 calc R U . . .
C15 C -0.4041(3) 0.0877(3) 0.2228(3) 0.0236(6) Uani 1 1 d . . . . .
H15A H -0.478171 0.054953 0.134025 0.028 Uiso 1 1 calc R U . . .
H15B H -0.375164 0.015925 0.236948 0.028 Uiso 1 1 calc R U . . .
C16 C -0.6092(3) 0.1251(3) 0.2707(3) 0.0196(6) Uani 1 1 d . . . . .
C17 C -0.5207(3) 0.1648(3) 0.4860(3) 0.0199(6) Uani 1 1 d . . . . .
C18 C -0.5003(3) 0.1845(3) 0.6138(3) 0.0236(6) Uani 1 1 d . . . . .
H18 H -0.571780 0.195265 0.642018 0.028 Uiso 1 1 calc R U . . .
C19 C -0.3680(4) 0.1877(3) 0.6987(3) 0.0274(7) Uani 1 1 d . . . . .
H19 H -0.351183 0.200746 0.785191 0.033 Uiso 1 1 calc R U . . .
C20 C -0.2609(3) 0.1717(3) 0.6572(3) 0.0282(7) Uani 1 1 d . . . . .
H20 H -0.173683 0.174883 0.716438 0.034 Uiso 1 1 calc R U . . .
C21 C -0.2819(3) 0.1511(3) 0.5283(3) 0.0263(6) Uani 1 1 d . . . . .
H21 H -0.210774 0.139844 0.499810 0.032 Uiso 1 1 calc R U . . .
C22 C -0.4127(3) 0.1480(3) 0.4448(3) 0.0205(6) Uani 1 1 d . . . . .
C23 C -0.0199(3) 0.0277(4) 0.3373(3) 0.0301(7) Uani 1 1 d . . . . .
C24 C 0.0387(3) 0.0347(3) 0.4759(3) 0.0225(6) Uani 1 1 d . . . . .
H24 H 0.135682 0.091760 0.530803 0.027 Uiso 1 1 calc R U . . .
O5W O -0.3798(3) -0.1846(2) 0.0286(2) 0.0293(5) Uani 1 1 d . . . . .
H5WB H -0.363(5) -0.170(5) -0.039(5) 0.066(15) Uiso 1 1 d . . . . .
H5WA H -0.292(5) -0.139(4) 0.098(4) 0.041(11) Uiso 1 1 d . . . . .

loop_
_atom_site_aniso_label
_atom_site_aniso_U_11
_atom_site_aniso_U_22
_atom_site_aniso_U_33
_atom_site_aniso_U_23
_atom_site_aniso_U_13
_atom_site_aniso_U_12
Cl1 0.0615(6) 0.0542(6) 0.0272(4) 0.0004(4) -0.0034(4) 0.0405(5)
O1 0.0224(12) 0.0474(15) 0.0351(13) -0.0005(11) 0.0074(10) 0.0085(11)
O2 0.0200(10) 0.0273(11) 0.0197(10) 0.0095(8) 0.0076(8) 0.0037(9)
O3 0.0280(13) 0.0635(18) 0.0245(12) 0.0135(12) -0.0012(10) 0.0103(12)
O4 0.0225(12) 0.098(2) 0.0387(14) 0.0430(15) 0.0165(11) 0.0232(14)
N2 0.0214(12) 0.0247(13) 0.0191(12) 0.0090(10) 0.0084(10) 0.0020(10)
N1 0.0363(16) 0.0298(15) 0.0290(15) 0.0004(12) 0.0186(13) -0.0124(12)
N3 0.0305(10) 0.0325(10) 0.0402(11) -0.0086(8) 0.0225(9) -0.0057(8)
N4 0.0222(12) 0.0240(12) 0.0203(12) 0.0085(10) 0.0106(10) 0.0092(10)
N5 0.0194(12) 0.0234(12) 0.0201(12) 0.0109(10) 0.0103(10) 0.0083(10)
C1 0.046(2) 0.0158(14) 0.0224(15) 0.0021(12) 0.0172(14) 0.0003(13)
C2 0.075(3) 0.0208(16) 0.0326(18) 0.0119(14) 0.0286(19) 0.0097(17)
C3 0.093(3) 0.0272(18) 0.0267(17) 0.0166(15) 0.026(2) 0.031(2)
C4 0.049(2) 0.0292(17) 0.0199(15) 0.0028(13) 0.0050(14) 0.0238(16)
C5 0.0314(16) 0.0226(15) 0.0204(14) 0.0036(12) 0.0093(12) 0.0093(13)
C6 0.0306(16) 0.0186(14) 0.0169(13) 0.0046(11) 0.0105(12) 0.0048(12)
C7 0.0223(15) 0.0293(16) 0.0247(15) -0.0015(13) 0.0117(13) 0.0003(13)
C8A 0.019(2) 0.019(2) 0.026(2) 0.0122(16) 0.0102(19) 0.0034(15)
C8B 0.019(2) 0.019(2) 0.026(2) 0.0122(16) 0.0102(19) 0.0034(15)
C9 0.0305(10) 0.0325(10) 0.0402(11) -0.0086(8) 0.0225(9) -0.0057(8)
C10 0.0305(10) 0.0325(10) 0.0402(11) -0.0086(8) 0.0225(9) -0.0057(8)
C11 0.047(2) 0.038(2) 0.0305(18) -0.0089(15) 0.0243(17) -0.0172(17)
C12 0.0270(16) 0.0208(15) 0.0349(17) 0.0010(13) 0.0150(14) 0.0027(13)
C13 0.0239(15) 0.0291(16) 0.0220(15) 0.0084(12) 0.0105(12) 0.0004(13)
C14 0.0308(17) 0.0269(17) 0.046(2) 0.0015(15) 0.0245(16) 0.0055(14)
C15 0.0238(15) 0.0255(15) 0.0231(14) 0.0085(12) 0.0129(12) 0.0079(12)
C16 0.0207(13) 0.0167(13) 0.0206(14) 0.0070(11) 0.0097(11) 0.0044(11)
C17 0.0216(14) 0.0165(13) 0.0217(14) 0.0078(11) 0.0095(11) 0.0062(11)
C18 0.0275(15) 0.0232(15) 0.0216(14) 0.0086(12) 0.0129(12) 0.0085(12)
C19 0.0334(17) 0.0245(15) 0.0186(14) 0.0066(12) 0.0073(13) 0.0083(13)
C20 0.0260(15) 0.0260(15) 0.0266(15) 0.0099(13) 0.0041(13) 0.0091(13)
C21 0.0240(15) 0.0274(16) 0.0282(15) 0.0096(13) 0.0107(13) 0.0115(13)
C22 0.0237(14) 0.0184(13) 0.0199(13) 0.0075(11) 0.0098(11) 0.0078(11)
C23 0.0215(15) 0.047(2) 0.0236(15) 0.0152(14) 0.0080(13) 0.0156(14)
C24 0.0172(13) 0.0270(15) 0.0215(14) 0.0081(12) 0.0046(11) 0.0103(12)
O5W 0.0281(12) 0.0309(12) 0.0187(11) 0.0106(9) 0.0073(10) -0.0012(10)

loop_
_atom_type_symbol
_atom_type_description
_atom_type_scat_dispersion_real
_atom_type_scat_dispersion_imag
_atom_type_scat_source
C C 0.0033 0.0016 'International Tables Vol C Tables 4.2.6.8 and 6.1.1.4'
H H 0.0000 0.0000 'International Tables Vol C Tables 4.2.6.8 and 6.1.1.4'
N N 0.0061 0.0033 'International Tables Vol C Tables 4.2.6.8 and 6.1.1.4'
O O 0.0106 0.0060 'International Tables Vol C Tables 4.2.6.8 and 6.1.1.4'
Cl Cl 0.1484 0.1585 'International Tables Vol C Tables 4.2.6.8 and 6.1.1.4'

loop_
_geom_angle_atom_site_label_1
_geom_angle_atom_site_label_2
_geom_angle_atom_site_label_3
_geom_angle
_geom_angle_site_symmetry_1
_geom_angle_site_symmetry_3
_geom_angle_publ_flag
C7 N2 C6 110.6(3) . . ?
C7 N1 C1 109.6(3) . . ?
C7 N1 C8B 141.4(4) . . ?
C1 N1 C8B 108.7(4) . . ?
C7 N1 C8A 112.9(3) . . ?
C1 N1 C8A 137.0(3) . . ?
C8B N1 C8A 30.7(3) . . ?
C11 N3 C13 120.5(3) . . ?
C11 N3 C10 120.4(3) . . ?
C13 N3 C10 115.0(3) . . ?
C16 N4 C22 109.2(2) . . ?
C16 N4 C15 123.4(2) . . ?
C22 N4 C15 126.8(2) . . ?
C16 N5 C17 109.6(2) . . ?
C2 C1 N1 132.8(3) . . ?
C2 C1 C6 120.8(3) . . ?
N1 C1 C6 106.3(3) . . ?
C1 C2 C3 118.0(3) . . ?
C2 C3 C4 120.2(3) . . ?
C3 C4 C5 122.9(3) . . ?
C3 C4 Cl1 119.5(3) . . ?
C5 C4 Cl1 117.6(3) . . ?
C6 C5 C4 115.8(3) . . ?
C5 C6 N2 130.8(3) . . ?
C5 C6 C1 122.3(3) . . ?
N2 C6 C1 106.9(3) . . ?
O1 C7 N2 127.3(3) . . ?
O1 C7 N1 126.1(3) . . ?
N2 C7 N1 106.6(3) . . ?
C12 C8A C9 115.4(4) . . ?
C12 C8A N1 112.6(3) . . ?
C9 C8A N1 110.3(4) . . ?
C10 C9 C8A 114.5(3) . . ?
N3 C10 C9 117.3(3) . . ?
N3 C11 C12 118.4(3) . . ?
C8A C12 C11 114.5(3) . . ?
N3 C13 C14 119.1(3) . . ?
C13 C14 C15 110.9(3) . . ?
N4 C15 C14 113.8(2) . . ?
O2 C16 N5 126.6(3) . . ?
O2 C16 N4 126.0(3) . . ?
N5 C16 N4 107.4(2) . . ?
C18 C17 N5 132.0(3) . . ?
C18 C17 C22 120.8(3) . . ?
N5 C17 C22 107.2(2) . . ?
C17 C18 C19 117.3(3) . . ?
C20 C19 C18 121.6(3) . . ?
C19 C20 C21 121.1(3) . . ?
C22 C21 C20 117.1(3) . . ?
C21 C22 N4 131.3(3) . . ?
C21 C22 C17 122.1(3) . . ?
N4 C22 C17 106.6(2) . . ?
O3 C23 O4 126.1(3) . . ?
O3 C23 C24 118.0(3) . . ?
O4 C23 C24 115.8(3) . . ?
C24 C24 C23 123.8(3) 2_556 . ?

loop_
_geom_bond_atom_site_label_1
_geom_bond_atom_site_label_2
_geom_bond_distance
_geom_bond_site_symmetry_2
_geom_bond_publ_flag
Cl1 C4 1.739(4) . ?
O1 C7 1.233(4) . ?
O2 C16 1.237(3) . ?
O3 C23 1.248(4) . ?
O4 C23 1.271(4) . ?
N2 C7 1.361(4) . ?
N2 C6 1.379(4) . ?
N1 C7 1.378(4) . ?
N1 C1 1.395(5) . ?
N1 C8B 1.480(8) . ?
N1 C8A 1.514(5) . ?
N3 C11 1.418(4) . ?
N3 C13 1.442(4) . ?
N3 C10 1.452(4) . ?
N4 C16 1.377(4) . ?
N4 C22 1.397(4) . ?
N4 C15 1.451(4) . ?
N5 C16 1.361(4) . ?
N5 C17 1.393(4) . ?
C1 C2 1.377(5) . ?
C1 C6 1.403(4) . ?
C2 C3 1.384(6) . ?
C3 C4 1.388(6) . ?
C4 C5 1.392(4) . ?
C5 C6 1.374(4) . ?
C8A C12 1.451(6) . ?
C8A C9 1.479(6) . ?
C9 C10 1.469(4) . ?
C11 C12 1.482(5) . ?
C13 C14 1.488(4) . ?
C14 C15 1.509(4) . ?
C17 C18 1.383(4) . ?
C17 C22 1.397(4) . ?
C18 C19 1.394(4) . ?
C19 C20 1.387(5) . ?
C20 C21 1.393(4) . ?
C21 C22 1.377(4) . ?
C23 C24 1.499(4) . ?
C24 C24 1.309(6) 2_556 ?
